data_7718723
loop_
_publ_author_name
'Riethmann, Melanie'
'F&#xf6;hrenbacher, Steffen A'
'Luz, Christian'
'Ignat'ev, Nikolai V.'
'Finze, Maik'
'Radius, Udo'

_publ_section_title
;
 Tris(pentafluoroethyl)difluorophosphorane for fluoride abstraction and
 ligand exchange reactions of N-heterocyclic carbene and cyclic
 alkyl(amino)carbene copper(I) fluorides.
;
_journal_issue 23
_journal_name_full 'Dalton transactions (Cambridge, England : 2003)'
_journal_page_first 9310
_journal_page_last 9328
_journal_paper_doi 10.1039/d5dt00904a
_journal_volume 54
_journal_year 2025
_chemical_formula_moiety 'C58 H78 Cu2 N10, 2(C6 F18 P), 3(C H Cl3)'
_chemical_formula_sum 'C73 H81 Cl9 Cu2 F36 N10 P2'
_chemical_formula_weight 2290.54
_space_group_crystal_system monoclinic
_space_group_IT_number 11
_space_group_name_Hall '-P 2yb'
_space_group_name_H-M_alt 'P 1 21/m 1'
_atom_sites_solution_hydrogens geom
_atom_sites_solution_primary dual
_atom_sites_solution_secondary difmap
_audit_creation_method SHELXL-2018/3
_audit_update_record
;
2025-04-16 deposited with the CCDC.	2025-05-15 downloaded from the CCDC.
;
_cell_angle_alpha 90
_cell_angle_beta 91.888(2)
_cell_angle_gamma 90
_cell_formula_units_Z 2
_cell_length_a 14.6881(2)
_cell_length_b 21.2716(5)
_cell_length_c 14.9560(3)
_cell_measurement_reflns_used 27952
_cell_measurement_temperature 100(2)
_cell_measurement_theta_max 79.8400
_cell_measurement_theta_min 2.9060
_cell_volume 4670.31(16)
_computing_cell_refinement 'CrysAlisPro 1.171.40.53 (Rigaku OD, 2019)'
_computing_data_collection 'CrysAlisPro 1.171.40.53 (Rigaku OD, 2019)'
_computing_data_reduction 'CrysAlisPro 1.171.40.53 (Rigaku OD, 2019)'
_computing_molecular_graphics 'ShelXLe (Huebschle et all, 2011)'
_computing_publication_material 'SHELXL-2014/6 (Sheldrick, 2014)'
_computing_structure_refinement 'SHELXL-2018/3 (Sheldrick, 2018)'
_computing_structure_solution 'SHELXT 2014/5 (Sheldrick, 2014)'
_diffrn_ambient_temperature 100(2)
_diffrn_measured_fraction_theta_full 0.986
_diffrn_measured_fraction_theta_max 0.962
_diffrn_measurement_device_type 'XtaLAB Synergy, Dualflex, HyPix'
_diffrn_measurement_method '\w scans'
_diffrn_radiation_type CuK\a
_diffrn_radiation_wavelength 1.54184
_diffrn_reflns_av_unetI/netI 0.0590
_diffrn_reflns_Laue_measured_fraction_full 0.986
_diffrn_reflns_Laue_measured_fraction_max 0.962
_diffrn_reflns_limit_h_max 18
_diffrn_reflns_limit_h_min -18
_diffrn_reflns_limit_k_max 26
_diffrn_reflns_limit_k_min -26
_diffrn_reflns_limit_l_max 14
_diffrn_reflns_limit_l_min -19
_diffrn_reflns_number 48516
_diffrn_reflns_point_group_measured_fraction_full 0.986
_diffrn_reflns_point_group_measured_fraction_max 0.962
_diffrn_reflns_theta_full 72.000
_diffrn_reflns_theta_max 80.331
_diffrn_reflns_theta_min 2.956
_diffrn_source 'micro-focus sealed X-ray tube'
_exptl_absorpt_coefficient_mu 4.331
_exptl_absorpt_correction_T_max 1.000
_exptl_absorpt_correction_T_min 0.462
_exptl_absorpt_correction_type gaussian
_exptl_absorpt_process_details
;
CrysAlisPro 1.171.41.73a (Rigaku Oxford Diffraction, 2020)
Numerical absorption correction based on gaussian integration over
a multifaceted crystal model
Empirical absorption correction using spherical harmonics,
implemented in SCALE3 ABSPACK scaling algorithm.
;
_exptl_crystal_colour colourless
_exptl_crystal_density_diffrn 1.629
_exptl_crystal_description block
_exptl_crystal_F_000 2308
_exptl_crystal_size_max 0.260
_exptl_crystal_size_mid 0.190
_exptl_crystal_size_min 0.130
_refine_diff_density_max 2.562
_refine_diff_density_min -2.645
_refine_diff_density_rms 0.191
_refine_ls_extinction_method none
_refine_ls_goodness_of_fit_ref 1.041
_refine_ls_hydrogen_treatment constr
_refine_ls_matrix_type full
_refine_ls_number_parameters 721
_refine_ls_number_reflns 48516
_refine_ls_number_restraints 654
_refine_ls_restrained_S_all 1.101
_refine_ls_R_factor_all 0.1142
_refine_ls_R_factor_gt 0.1028
_refine_ls_shift/su_max 0.000
_refine_ls_shift/su_mean 0.000
_refine_ls_structure_factor_coef Fsqd
_refine_ls_weighting_details 'w=1/[\s^2^(Fo^2^)+(0.1334P)^2^+20.9465P] where P=(Fo^2^+2Fc^2^)/3'
_refine_ls_weighting_scheme calc
_refine_ls_wR_factor_gt 0.2751
_refine_ls_wR_factor_ref 0.2842
_reflns_Friedel_coverage 0.000
_reflns_number_gt 40756
_reflns_number_total 48516
_reflns_threshold_expression 'I > 2\s(I)'
_cod_data_source_file d5dt00904a2.cif
_cod_data_source_block compound_10
_cod_depositor_comments 'Adding full bibliography for 7718712--7718728.cif.'
_cod_original_sg_symbol_H-M 'P 21/m'
_cod_database_code 7718723
_shelx_shelxl_version_number 2018/3
_shelx_space_group_comment
;
The symmetry employed for this shelxl refinement is uniquely defined
by the following loop, which should always be used as a source of
symmetry information in preference to the above space-group names.
They are only intended as comments.
;
_shelx_estimated_absorpt_t_min 0.399
_shelx_estimated_absorpt_t_max 0.603

loop_
_space_group_symop_operation_xyz
'x, y, z'
'-x, y+1/2, -z'
'-x, -y, -z'
'x, -y-1/2, z'

loop_
_atom_site_label
_atom_site_type_symbol
_atom_site_fract_x
_atom_site_fract_y
_atom_site_fract_z
_atom_site_U_iso_or_equiv
_atom_site_adp_type
_atom_site_occupancy
_atom_site_site_symmetry_order
_atom_site_calc_flag
_atom_site_refinement_flags_posn
_atom_site_refinement_flags_adp
_atom_site_refinement_flags_occupancy
_atom_site_disorder_assembly
_atom_site_disorder_group
Cu01 Cu 0.26534(5) 0.65814(4) 0.21826(5) 0.0192(2) Uani 1 1 d . . . . .
N1 N 0.0238(4) 0.750000 0.2699(4) 0.0234(14) Uani 1 2 d S T P . .
H1 H -0.034542 0.750000 0.281342 0.028 Uiso 1 2 calc R U P . .
P002 P 0.77327(12) 0.750000 0.42847(11) 0.0240(5) Uani 1 2 d S T P . .
N2 N 0.5072(4) 0.750000 0.2825(4) 0.0258(14) Uani 1 2 d S T P . .
H2 H 0.565341 0.749999 0.298487 0.031 Uiso 1 2 calc R U P . .
F004 F 0.8495(3) 0.750000 0.3507(2) 0.0279(11) Uani 1 2 d S T P . .
F005 F 0.6902(3) 0.750000 0.3527(3) 0.0387(14) Uani 1 2 d S T P . .
F006 F 0.7001(3) 0.750000 0.5059(3) 0.0361(13) Uani 1 2 d S T P . .
F007 F 0.8527(3) 0.8008(2) 0.5771(2) 0.0374(9) Uani 1 1 d . . . . .
F008 F 0.7533(3) 0.6447(2) 0.3280(2) 0.0522(11) Uani 1 1 d . . . . .
F009 F 0.8492(3) 0.6306(2) 0.4382(2) 0.0506(11) Uani 1 1 d . . . . .
N00B N 0.3715(3) 0.7174(2) 0.2450(3) 0.0202(10) Uani 1 1 d . . . . .
F00C F 0.9946(3) 0.6998(3) 0.4611(3) 0.0549(13) Uani 1 1 d . . . . .
N00D N 0.1863(3) 0.5348(2) 0.1622(3) 0.0213(9) Uani 1 1 d . . . . .
N00E N 0.3308(3) 0.5336(2) 0.1592(3) 0.0204(9) Uani 1 1 d . . . . .
F00K F 0.7049(4) 0.6262(3) 0.5533(2) 0.0764(18) Uani 1 1 d . . . . .
F00L F 0.6116(4) 0.6427(3) 0.4407(3) 0.0783(19) Uani 1 1 d . . . . .
N0 N 0.1601(3) 0.7173(2) 0.2432(3) 0.0216(10) Uani 1 1 d . . . . .
F00P F 1.0154(4) 0.750000 0.5851(4) 0.083(3) Uani 1 2 d S T P . .
C00Q C 0.2604(3) 0.5713(3) 0.1792(3) 0.0195(11) Uani 1 1 d . . . . .
C00S C 0.4253(3) 0.5518(3) 0.1641(3) 0.0214(11) Uani 1 1 d . . . . .
C00T C 0.0932(3) 0.5536(3) 0.1726(4) 0.0235(11) Uani 1 1 d . . . . .
C00V C 0.2106(4) 0.4760(3) 0.1319(4) 0.0265(12) Uani 1 1 d . . . . .
H00V H 0.170411 0.442556 0.115833 0.032 Uiso 1 1 calc R U . . .
C00X C 0.4602(4) 0.5855(3) 0.0933(3) 0.0236(12) Uani 1 1 d . . . . .
F00Y F 0.7001(5) 0.5616(3) 0.4431(3) 0.095(2) Uani 1 1 d . . . . .
C00Z C 0.3013(4) 0.4751(3) 0.1297(4) 0.0269(12) Uani 1 1 d . . . . .
H00Z H 0.338376 0.441138 0.111437 0.032 Uiso 1 1 calc R U . . .
C010 C 0.4781(3) 0.5327(3) 0.2395(3) 0.0236(12) Uani 1 1 d . . . . .
C011 C 0.5691(4) 0.5511(3) 0.2424(4) 0.0290(13) Uani 1 1 d . . . . .
H011 H 0.607168 0.539218 0.292156 0.035 Uiso 1 1 calc R U . . .
C11 C 0.4546(4) 0.6992(3) 0.2680(4) 0.0244(12) Uani 1 1 d . . . . .
H11 H 0.474312 0.656743 0.273503 0.029 Uiso 1 1 calc R U . . .
C012 C 0.0490(4) 0.5850(3) 0.1006(4) 0.0323(13) Uani 1 1 d . . . . .
C80 C 0.0773(4) 0.7003(3) 0.2595(4) 0.0278(12) Uani 1 1 d . . . . .
H12 H 0.057622 0.657842 0.263405 0.033 Uiso 1 1 calc R U . . .
C013 C 0.8656(6) 0.750000 0.5228(5) 0.0286(18) Uani 1 2 d S T P . .
C014 C 0.4371(4) 0.4955(3) 0.3154(4) 0.0292(13) Uani 1 1 d . . . . .
H014 H 0.382475 0.472782 0.290182 0.035 Uiso 1 1 calc R U . . .
C017 C 0.5520(4) 0.6033(3) 0.1010(4) 0.0291(13) Uani 1 1 d . . . . .
H017 H 0.577814 0.627502 0.054910 0.035 Uiso 1 1 calc R U . . .
C01A C 0.4037(4) 0.6025(3) 0.0101(3) 0.0273(12) Uani 1 1 d . . . . .
H01A H 0.343615 0.580591 0.013224 0.033 Uiso 1 1 calc R U . . .
C01B C 0.9686(6) 0.750000 0.5069(5) 0.046(3) Uani 1 2 d S T P . .
C01E C 0.6054(4) 0.5862(3) 0.1743(4) 0.0312(13) Uani 1 1 d . . . . .
H01E H 0.667570 0.598521 0.178171 0.037 Uiso 1 1 calc R U . . .
C01F C 0.0505(4) 0.5375(3) 0.2513(4) 0.0315(13) Uani 1 1 d . . . . .
C01G C -0.0405(4) 0.6030(4) 0.1123(5) 0.0440(17) Uani 1 1 d . . . . .
H01G H -0.072271 0.625469 0.066200 0.053 Uiso 1 1 calc R U . . .
C01H C 0.0963(5) 0.5998(4) 0.0145(4) 0.0391(16) Uani 1 1 d . . . . .
H01H H 0.154885 0.575822 0.014603 0.047 Uiso 1 1 calc R U . . .
C01I C 0.5027(5) 0.4463(4) 0.3547(5) 0.0421(16) Uani 1 1 d . . . . .
H01B H 0.472474 0.422480 0.401349 0.063 Uiso 1 1 calc R U . . .
H01C H 0.556782 0.467253 0.380703 0.063 Uiso 1 1 calc R U . . .
H01D H 0.520969 0.417530 0.307345 0.063 Uiso 1 1 calc R U . . .
C01K C 0.4048(5) 0.5401(4) 0.3873(4) 0.0411(16) Uani 1 1 d . . . . .
H01F H 0.373969 0.516132 0.433280 0.062 Uiso 1 1 calc R U . . .
H01I H 0.362391 0.570796 0.360271 0.062 Uiso 1 1 calc R U . . .
H01J H 0.457325 0.562206 0.414502 0.062 Uiso 1 1 calc R U . . .
C01L C 0.3859(5) 0.6723(4) 0.0048(4) 0.0408(16) Uani 1 1 d . . . . .
H01K H 0.346330 0.681354 -0.047693 0.061 Uiso 1 1 calc R U . . .
H01L H 0.443781 0.694649 -0.000466 0.061 Uiso 1 1 calc R U . . .
H01M H 0.356017 0.686090 0.058987 0.061 Uiso 1 1 calc R U . . .
C01M C 0.1000(5) 0.5033(4) 0.3273(4) 0.0408(16) Uani 1 1 d . . . . .
H01N H 0.159939 0.488934 0.304962 0.049 Uiso 1 1 calc R U . . .
C01N C 0.4494(5) 0.5807(4) -0.0748(4) 0.0467(19) Uani 1 1 d . . . . .
H01O H 0.409321 0.589622 -0.126944 0.070 Uiso 1 1 calc R U . . .
H01P H 0.460884 0.535338 -0.071175 0.070 Uiso 1 1 calc R U . . .
H01Q H 0.507205 0.603000 -0.080690 0.070 Uiso 1 1 calc R U . . .
C01O C -0.0838(4) 0.5887(4) 0.1898(6) 0.051(2) Uani 1 1 d . . . . .
H01R H -0.145181 0.601644 0.196205 0.061 Uiso 1 1 calc R U . . .
C01P C 0.7690(5) 0.6594(4) 0.4169(4) 0.0416(18) Uani 1 1 d . . . . .
C01R C -0.0404(5) 0.5563(4) 0.2580(5) 0.0459(18) Uani 1 1 d . . . . .
H01S H -0.072364 0.546425 0.310442 0.055 Uiso 1 1 calc R U . . .
C01S C 0.6955(7) 0.6227(5) 0.4644(5) 0.066(3) Uani 1 1 d . . . . .
C01V C 0.1187(6) 0.6697(4) 0.0088(5) 0.052(2) Uani 1 1 d . . . . .
H01T H 0.149165 0.678227 -0.047302 0.079 Uiso 1 1 calc R U . . .
H01U H 0.159119 0.681554 0.059471 0.079 Uiso 1 1 calc R U . . .
H01V H 0.062359 0.694244 0.010476 0.079 Uiso 1 1 calc R U . . .
C01X C 0.1193(8) 0.5472(5) 0.4058(6) 0.073(3) Uani 1 1 d . . . . .
H01W H 0.149368 0.523747 0.454879 0.110 Uiso 1 1 calc R U . . .
H01X H 0.061912 0.564805 0.426152 0.110 Uiso 1 1 calc R U . . .
H01Y H 0.159173 0.581398 0.387125 0.110 Uiso 1 1 calc R U . . .
C01Y C 0.0485(8) 0.4454(5) 0.3570(7) 0.075(3) Uani 1 1 d . . . . .
H01Z H 0.081398 0.425786 0.407726 0.113 Uiso 1 1 calc R U . . .
H010 H 0.043322 0.415415 0.307321 0.113 Uiso 1 1 calc R U . . .
H012 H -0.012580 0.457680 0.374975 0.113 Uiso 1 1 calc R U . . .
C01Z C 0.0389(7) 0.5800(5) -0.0688(5) 0.066(3) Uani 1 1 d . . . . .
H013 H 0.032332 0.534162 -0.069576 0.099 Uiso 1 1 calc R U . . .
H015 H 0.069172 0.593747 -0.122789 0.099 Uiso 1 1 calc R U . . .
H016 H -0.021490 0.599512 -0.066873 0.099 Uiso 1 1 calc R U . . .
P1_30 P 0.71971(11) 0.75068(13) 0.90088(10) 0.0619(10) Uani 0.5 1 d G U P A -1
C2_30 C 0.77576(12) 0.73738(16) 1.01972(10) 0.053(3) Uani 0.5 1 d G U P A -1
C3_30 C 0.73923(15) 0.7602(2) 1.09797(10) 0.038(2) Uani 0.5 1 d G U P A -1
C4_30 C 0.81547(13) 0.78503(13) 0.84702(12) 0.044(3) Uani 0.5 1 d G U P A -1
C5_30 C 0.90432(13) 0.75903(17) 0.81074(13) 0.036(2) Uani 0.5 1 d G U P A -1
C6_30 C 0.65809(15) 0.71675(18) 0.78631(12) 0.049(3) Uani 0.5 1 d G U P A -1
C7_30 C 0.57499(15) 0.7577(2) 0.75908(14) 0.049(2) Uani 0.5 1 d G U P A -1
F8_30 F 0.86757(12) 0.74279(19) 1.02126(12) 0.061(2) Uani 0.5 1 d G U P A -1
F9_30 F 0.76381(19) 0.66584(17) 1.03960(16) 0.046(2) Uani 0.5 1 d G U P A -1
F10_30 F 0.7485(2) 0.8308(2) 1.09421(16) 0.052(2) Uani 0.5 1 d G U P A -1
F11_30 F 0.77774(19) 0.7513(3) 1.17413(9) 0.073(2) Uani 0.5 1 d G U P A -1
F12_30 F 0.65600(16) 0.7614(2) 1.11896(11) 0.041(2) Uani 0.5 1 d G U P A -1
F13_30 F 0.77785(18) 0.81860(15) 0.77765(14) 0.072(3) Uani 0.5 1 d G U P A -1
F14_30 F 0.84295(17) 0.83001(14) 0.90678(17) 0.069(3) Uani 0.5 1 d G U P A -1
F15_30 F 0.88772(17) 0.71739(19) 0.74430(14) 0.081(3) Uani 0.5 1 d G U P A -1
F16_30 F 0.95484(17) 0.8047(2) 0.77912(18) 0.088(3) Uani 0.5 1 d G U P A -1
F17_30 F 0.95368(12) 0.72895(19) 0.87510(16) 0.046(2) Uani 0.5 1 d G U P A -1
F18_30 F 0.71363(18) 0.71581(19) 0.71596(11) 0.071(3) Uani 0.5 1 d G U P A -1
F19_30 F 0.6226(2) 0.65680(19) 0.79085(19) 0.093(4) Uani 0.5 1 d G U P A -1
F20_30 F 0.53811(18) 0.7347(3) 0.68245(16) 0.085(4) Uani 0.5 1 d G U P A -1
F21_30 F 0.59738(19) 0.8161(2) 0.74474(17) 0.079(3) Uani 0.5 1 d G U P A -1
F22_30 F 0.51090(12) 0.7560(3) 0.82252(17) 0.070(2) Uani 0.5 1 d G U P A -1
F23_30 F 0.77860(18) 0.66934(13) 0.88505(16) 0.085(3) Uani 0.5 1 d G U P A -1
F24_30 F 0.66680(13) 0.79897(15) 0.91309(13) 0.081(3) Uani 0.5 1 d G U P A -1
F25_30 F 0.63890(14) 0.69524(17) 0.94482(15) 0.104(4) Uani 0.5 1 d G U P A -1
C1_50 C 1.3265(3) 0.7331(5) 0.5217(4) 0.071(6) Uani 0.5 1 d G U P A -2
H1_50 H 1.306957 0.725791 0.584245 0.085 Uiso 0.5 1 calc R U P A -2
Cl2_50 Cl 1.4196(8) 0.8032(6) 0.5162(7) 0.159(6) Uani 0.5 1 d . . P A -2
Cl3_50 Cl 1.3611(9) 0.6834(4) 0.4883(5) 0.132(4) Uani 0.5 1 d . U P A -2
Cl4_50 Cl 1.2407(5) 0.7887(4) 0.4551(4) 0.116(3) Uani 0.5 1 d . U P A -2
C1_70 C 0.2538(14) 0.8790(11) 0.6807(14) 0.071(5) Uani 0.493(6) 1 d G U P B 1
H1_70 H 0.290196 0.892911 0.628911 0.086 Uiso 0.493(6) 1 calc R U P B 1
Cl1_70 Cl 0.1574(4) 0.8424(3) 0.6347(5) 0.102(2) Uani 0.493(6) 1 d . U P B 1
Cl2_70 Cl 0.2313(3) 0.9465(2) 0.7413(5) 0.0739(17) Uani 0.493(6) 1 d . U P B 1
Cl3_70 Cl 0.3224(3) 0.8256(3) 0.7408(3) 0.0675(15) Uani 0.493(6) 1 d . U P B 1
C1_71 C 0.188(3) 0.9010(19) 0.728(2) 0.121(7) Uani 0.507(6) 1 d G U P B 2
H1_71 H 0.120512 0.908346 0.728095 0.145 Uiso 0.507(6) 1 calc R U P B 2
Cl1_71 Cl 0.2220(5) 0.9350(5) 0.6321(5) 0.139(4) Uani 0.507(6) 1 d . U P B 2
Cl2_71 Cl 0.1998(12) 0.8240(5) 0.7441(5) 0.181(5) Uani 0.507(6) 1 d . U P B 2
Cl3_71 Cl 0.2330(4) 0.9473(3) 0.8210(6) 0.102(2) Uani 0.507(6) 1 d . U P B 2

loop_
_atom_site_aniso_label
_atom_site_aniso_U_11
_atom_site_aniso_U_22
_atom_site_aniso_U_33
_atom_site_aniso_U_23
_atom_site_aniso_U_13
_atom_site_aniso_U_12
Cu01 0.0148(4) 0.0184(5) 0.0244(4) -0.0033(3) 0.0004(3) 0.0006(3)
N1 0.014(3) 0.024(4) 0.033(3) 0.000 0.008(2) 0.000
P002 0.0152(9) 0.0437(14) 0.0132(8) 0.000 0.0001(6) 0.000
N2 0.016(3) 0.026(4) 0.034(3) 0.000 -0.006(2) 0.000
F004 0.014(2) 0.055(3) 0.0153(17) 0.000 0.0022(14) 0.000
F005 0.017(2) 0.081(5) 0.0171(19) 0.000 -0.0030(16) 0.000
F006 0.025(2) 0.066(4) 0.0174(19) 0.000 0.0063(16) 0.000
F007 0.043(2) 0.047(2) 0.0222(15) -0.0075(15) -0.0039(13) -0.0045(18)
F008 0.071(3) 0.058(3) 0.0272(17) -0.0110(17) -0.0033(17) -0.020(2)
F009 0.069(3) 0.042(3) 0.0406(18) -0.0043(18) -0.0034(17) 0.012(2)
N00B 0.014(2) 0.023(3) 0.024(2) -0.0035(17) -0.0001(16) -0.0007(17)
F00C 0.032(2) 0.090(4) 0.042(2) 0.008(2) 0.0024(16) 0.027(2)
N00D 0.016(2) 0.020(2) 0.027(2) -0.0014(18) -0.0034(16) -0.0009(18)
N00E 0.014(2) 0.023(3) 0.0248(19) -0.0041(18) -0.0017(15) 0.0028(18)
F00K 0.104(4) 0.092(4) 0.033(2) 0.013(2) 0.000(2) -0.058(3)
F00L 0.064(3) 0.122(5) 0.048(2) 0.003(3) 0.002(2) -0.062(3)
N0 0.017(2) 0.018(3) 0.030(2) -0.0015(17) 0.0040(17) -0.0008(17)
F00P 0.030(3) 0.183(10) 0.033(3) 0.000 -0.016(2) 0.000
C00Q 0.012(2) 0.022(3) 0.024(2) 0.000(2) -0.0011(17) 0.002(2)
C00S 0.014(2) 0.022(3) 0.028(2) -0.008(2) -0.0011(19) 0.003(2)
C00T 0.014(2) 0.019(3) 0.037(3) -0.001(2) -0.002(2) -0.002(2)
C00V 0.023(3) 0.020(3) 0.036(3) -0.009(2) -0.007(2) 0.000(2)
C00X 0.018(3) 0.024(3) 0.029(2) -0.008(2) 0.0003(19) 0.003(2)
F00Y 0.154(6) 0.067(4) 0.063(3) 0.007(3) -0.019(3) -0.064(4)
C00Z 0.024(3) 0.023(3) 0.033(3) -0.007(2) -0.002(2) 0.003(2)
C010 0.013(2) 0.029(3) 0.028(2) -0.007(2) -0.0011(19) 0.001(2)
C011 0.019(3) 0.034(4) 0.034(3) -0.006(3) -0.006(2) 0.005(2)
C11 0.016(3) 0.023(3) 0.034(3) -0.006(2) -0.003(2) 0.001(2)
C012 0.026(3) 0.025(3) 0.045(3) -0.003(3) -0.010(2) -0.002(3)
C80 0.019(3) 0.018(3) 0.047(3) -0.002(2) 0.006(2) -0.001(2)
C013 0.032(4) 0.038(5) 0.015(3) 0.000 0.000(3) 0.000
C014 0.026(3) 0.031(4) 0.030(3) -0.002(2) -0.001(2) -0.001(3)
C017 0.023(3) 0.032(4) 0.033(3) -0.007(3) 0.004(2) 0.002(2)
C01A 0.023(3) 0.027(3) 0.031(3) -0.004(2) -0.003(2) 0.004(2)
C01B 0.027(5) 0.090(10) 0.020(4) 0.000 -0.011(3) 0.000
C01E 0.014(3) 0.038(4) 0.042(3) -0.006(3) 0.001(2) 0.000(2)
C01F 0.025(3) 0.021(3) 0.049(3) 0.000(3) 0.007(2) -0.001(2)
C01G 0.021(3) 0.033(4) 0.078(5) 0.008(3) -0.013(3) 0.000(3)
C01H 0.041(4) 0.036(4) 0.040(3) 0.009(3) -0.015(3) -0.004(3)
C01I 0.040(4) 0.040(4) 0.047(3) 0.008(3) 0.001(3) 0.009(3)
C01K 0.042(4) 0.044(5) 0.038(3) -0.004(3) 0.010(3) 0.002(3)
C01L 0.057(4) 0.033(4) 0.032(3) -0.003(3) 0.001(3) 0.012(3)
C01M 0.040(4) 0.035(4) 0.048(3) 0.008(3) 0.011(3) 0.002(3)
C01N 0.048(4) 0.058(5) 0.034(3) -0.014(3) -0.006(3) 0.027(4)
C01O 0.016(3) 0.028(4) 0.108(6) -0.003(4) -0.002(3) 0.004(3)
C01P 0.051(4) 0.050(5) 0.023(3) -0.004(3) -0.004(3) -0.012(3)
C01R 0.030(4) 0.029(4) 0.079(5) -0.004(4) 0.024(3) -0.007(3)
C01S 0.093(7) 0.069(7) 0.037(4) -0.003(4) -0.004(4) -0.046(6)
C01V 0.057(5) 0.050(5) 0.049(4) 0.007(3) -0.017(3) -0.024(4)
C01X 0.097(8) 0.059(7) 0.062(5) 0.005(4) -0.012(5) -0.002(5)
C01Y 0.092(7) 0.044(6) 0.089(6) 0.027(5) 0.000(5) -0.012(5)
C01Z 0.094(7) 0.051(6) 0.051(4) 0.008(4) -0.029(4) -0.030(5)
P1_30 0.0319(13) 0.128(3) 0.0259(10) 0.000(5) -0.0035(9) 0.005(5)
C2_30 0.042(4) 0.077(5) 0.040(4) 0.004(4) 0.006(3) -0.002(4)
C3_30 0.031(4) 0.053(5) 0.030(3) 0.002(4) 0.002(3) 0.002(4)
C4_30 0.036(4) 0.052(5) 0.045(4) 0.005(4) -0.001(4) 0.004(4)
C5_30 0.037(4) 0.040(5) 0.031(3) -0.001(4) 0.003(3) -0.004(4)
C6_30 0.043(5) 0.050(5) 0.053(5) -0.002(4) -0.007(4) -0.003(4)
C7_30 0.039(4) 0.055(5) 0.053(4) 0.001(5) -0.009(3) 0.002(5)
F8_30 0.027(3) 0.125(7) 0.031(2) 0.007(7) -0.001(2) -0.014(6)
F9_30 0.039(4) 0.040(5) 0.060(5) 0.017(4) 0.004(4) -0.002(3)
F10_30 0.034(4) 0.065(6) 0.058(5) -0.011(4) 0.004(4) -0.008(4)
F11_30 0.093(5) 0.098(6) 0.028(3) 0.007(9) -0.002(3) -0.015(10)
F12_30 0.039(3) 0.009(6) 0.078(4) 0.015(3) 0.033(3) 0.010(3)
F13_30 0.061(5) 0.065(6) 0.087(6) 0.047(5) -0.020(4) -0.005(5)
F14_30 0.043(5) 0.047(5) 0.114(6) -0.031(5) -0.029(5) 0.011(4)
F15_30 0.076(6) 0.102(8) 0.065(5) -0.045(5) 0.007(4) 0.004(5)
F16_30 0.072(6) 0.099(8) 0.095(6) 0.048(6) 0.013(5) -0.023(6)
F17_30 0.035(3) 0.071(7) 0.031(3) 0.021(3) 0.003(2) 0.023(3)
F18_30 0.055(5) 0.110(8) 0.049(4) -0.029(4) 0.002(4) 0.004(4)
F19_30 0.075(7) 0.056(6) 0.149(9) 0.010(6) -0.008(6) -0.007(5)
F20_30 0.069(5) 0.124(10) 0.060(4) 0.002(5) -0.024(4) -0.020(6)
F21_30 0.073(6) 0.065(6) 0.098(6) 0.032(6) -0.010(5) 0.007(5)
F22_30 0.041(3) 0.101(7) 0.069(4) 0.014(8) -0.002(3) 0.019(7)
F23_30 0.061(6) 0.062(6) 0.129(7) 0.042(6) -0.026(5) -0.014(5)
F24_30 0.035(5) 0.115(7) 0.093(6) -0.076(6) -0.011(4) 0.031(5)
F25_30 0.070(7) 0.153(9) 0.089(7) 0.080(7) -0.004(5) -0.047(6)
C1_50 0.076(9) 0.098(16) 0.040(6) 0.009(8) 0.011(6) 0.020(9)
Cl2_50 0.154(8) 0.184(11) 0.135(7) 0.092(7) -0.070(6) -0.090(8)
Cl3_50 0.242(11) 0.062(4) 0.097(4) -0.022(4) 0.094(6) -0.009(6)
Cl4_50 0.090(4) 0.191(8) 0.066(3) 0.029(3) -0.011(3) 0.007(4)
C1_70 0.063(7) 0.072(8) 0.079(7) -0.003(7) -0.007(6) 0.004(7)
Cl1_70 0.060(3) 0.083(4) 0.161(6) -0.044(4) -0.033(3) 0.011(3)
Cl2_70 0.050(2) 0.049(3) 0.123(5) -0.014(3) 0.013(3) -0.007(2)
Cl3_70 0.071(3) 0.066(3) 0.065(2) -0.005(2) -0.021(2) -0.005(2)
C1_71 0.121(10) 0.125(10) 0.117(9) 0.016(8) 0.001(8) -0.007(9)
Cl1_71 0.090(4) 0.208(9) 0.118(5) 0.082(5) 0.006(3) 0.016(5)
Cl2_71 0.358(14) 0.095(6) 0.093(4) -0.018(4) 0.044(6) -0.030(8)
Cl3_71 0.077(4) 0.089(5) 0.138(6) 0.009(4) -0.022(3) -0.001(3)

loop_
_atom_type_symbol
_atom_type_description
_atom_type_scat_dispersion_real
_atom_type_scat_dispersion_imag
_atom_type_scat_source
C C 0.0181 0.0091 'International Tables Vol C Tables 4.2.6.8 and 6.1.1.4'
H H 0.0000 0.0000 'International Tables Vol C Tables 4.2.6.8 and 6.1.1.4'
N N 0.0311 0.0180 'International Tables Vol C Tables 4.2.6.8 and 6.1.1.4'
F F 0.0727 0.0534 'International Tables Vol C Tables 4.2.6.8 and 6.1.1.4'
P P 0.2955 0.4335 'International Tables Vol C Tables 4.2.6.8 and 6.1.1.4'
Cu Cu -1.9646 0.5888 'International Tables Vol C Tables 4.2.6.8 and 6.1.1.4'
Cl Cl 0.3639 0.7018 'International Tables Vol C Tables 4.2.6.8 and 6.1.1.4'

loop_
_geom_angle_atom_site_label_1
_geom_angle_atom_site_label_2
_geom_angle_atom_site_label_3
_geom_angle
_geom_angle_site_symmetry_1
_geom_angle_site_symmetry_3
_geom_angle_publ_flag
C00Q Cu01 N00B 132.12(19) . . ?
C00Q Cu01 N0 128.50(19) . . ?
N00B Cu01 N0 99.37(18) . . ?
C80 N1 C80 105.4(7) . 4_575 ?
C80 N1 H1 127.3 . . ?
C80 N1 H1 127.3 4_575 . ?
F006 P002 F005 89.9(2) . . ?
F006 P002 F004 179.0(2) . . ?
F005 P002 F004 91.2(2) . . ?
F006 P002 C013 86.8(3) . . ?
F005 P002 C013 176.6(3) . . ?
F004 P002 C013 92.2(3) . . ?
F006 P002 C01P 92.5(2) . . ?
F005 P002 C01P 85.2(2) . . ?
F004 P002 C01P 87.6(2) . . ?
C013 P002 C01P 94.9(2) . . ?
F006 P002 C01P 92.5(2) . 4_575 ?
F005 P002 C01P 85.2(2) . 4_575 ?
F004 P002 C01P 87.6(2) . 4_575 ?
C013 P002 C01P 94.9(2) . 4_575 ?
C01P P002 C01P 169.2(4) . 4_575 ?
C11 N2 C11 107.4(7) . 4_575 ?
C11 N2 H2 126.3 . . ?
C11 N2 H2 126.3 4_575 . ?
C11 N00B N00B 107.2(3) . 4_575 ?
C11 N00B Cu01 124.5(4) . . ?
N00B N00B Cu01 128.28(13) 4_575 . ?
C00Q N00D C00V 111.5(4) . . ?
C00Q N00D C00T 125.5(5) . . ?
C00V N00D C00T 122.9(5) . . ?
C00Q N00E C00Z 111.8(4) . . ?
C00Q N00E C00S 125.0(5) . . ?
C00Z N00E C00S 123.2(4) . . ?
C80 N0 N0 106.2(3) . 4_575 ?
C80 N0 Cu01 125.6(4) . . ?
N0 N0 Cu01 128.14(13) 4_575 . ?
N00E C00Q N00D 103.5(5) . . ?
N00E C00Q Cu01 127.7(4) . . ?
N00D C00Q Cu01 128.7(4) . . ?
C00X C00S C010 123.5(5) . . ?
C00X C00S N00E 118.6(4) . . ?
C010 C00S N00E 117.9(5) . . ?
C01F C00T C012 123.6(5) . . ?
C01F C00T N00D 118.6(5) . . ?
C012 C00T N00D 117.8(5) . . ?
C00Z C00V N00D 106.8(5) . . ?
C00Z C00V H00V 126.6 . . ?
N00D C00V H00V 126.6 . . ?
C00S C00X C017 117.0(5) . . ?
C00S C00X C01A 122.8(5) . . ?
C017 C00X C01A 120.2(5) . . ?
C00V C00Z N00E 106.3(5) . . ?
C00V C00Z H00Z 126.8 . . ?
N00E C00Z H00Z 126.8 . . ?
C011 C010 C00S 116.5(5) . . ?
C011 C010 C014 121.7(5) . . ?
C00S C010 C014 121.7(5) . . ?
C01E C011 C010 121.4(5) . . ?
C01E C011 H011 119.3 . . ?
C010 C011 H011 119.3 . . ?
N00B C11 N2 109.1(5) . . ?
N00B C11 H11 125.4 . . ?
N2 C11 H11 125.4 . . ?
C01G C012 C00T 116.7(6) . . ?
C01G C012 C01H 120.9(6) . . ?
C00T C012 C01H 122.4(5) . . ?
N0 C80 N1 111.1(5) . . ?
N0 C80 H12 124.5 . . ?
N1 C80 H12 124.5 . . ?
F007 C013 F007 104.3(6) . 4_575 ?
F007 C013 C01B 104.4(5) . . ?
F007 C013 C01B 104.4(5) 4_575 . ?
F007 C013 P002 109.1(4) . . ?
F007 C013 P002 109.1(4) 4_575 . ?
C01B C013 P002 124.0(5) . . ?
C01K C014 C010 110.0(6) . . ?
C01K C014 C01I 111.3(5) . . ?
C010 C014 C01I 112.6(5) . . ?
C01K C014 H014 107.6 . . ?
C010 C014 H014 107.6 . . ?
C01I C014 H014 107.6 . . ?
C01E C017 C00X 121.1(6) . . ?
C01E C017 H017 119.5 . . ?
C00X C017 H017 119.5 . . ?
C01L C01A C00X 111.5(5) . . ?
C01L C01A C01N 109.6(5) . . ?
C00X C01A C01N 111.4(5) . . ?
C01L C01A H01A 108.1 . . ?
C00X C01A H01A 108.1 . . ?
C01N C01A H01A 108.1 . . ?
F00C C01B F00C 106.7(8) 4_575 . ?
F00C C01B F00P 107.6(5) 4_575 . ?
F00C C01B F00P 107.6(5) . . ?
F00C C01B C013 112.3(5) 4_575 . ?
F00C C01B C013 112.3(5) . . ?
F00P C01B C013 110.2(7) . . ?
C017 C01E C011 120.4(5) . . ?
C017 C01E H01E 119.8 . . ?
C011 C01E H01E 119.8 . . ?
C00T C01F C01R 116.6(6) . . ?
C00T C01F C01M 122.2(5) . . ?
C01R C01F C01M 121.2(6) . . ?
C01O C01G C012 120.9(6) . . ?
C01O C01G H01G 119.5 . . ?
C012 C01G H01G 119.5 . . ?
C012 C01H C01V 110.9(6) . . ?
C012 C01H C01Z 112.1(6) . . ?
C01V C01H C01Z 109.6(6) . . ?
C012 C01H H01H 108.1 . . ?
C01V C01H H01H 108.1 . . ?
C01Z C01H H01H 108.1 . . ?
C014 C01I H01B 109.5 . . ?
C014 C01I H01C 109.5 . . ?
H01B C01I H01C 109.5 . . ?
C014 C01I H01D 109.5 . . ?
H01B C01I H01D 109.5 . . ?
H01C C01I H01D 109.5 . . ?
C014 C01K H01F 109.5 . . ?
C014 C01K H01I 109.5 . . ?
H01F C01K H01I 109.5 . . ?
C014 C01K H01J 109.5 . . ?
H01F C01K H01J 109.5 . . ?
H01I C01K H01J 109.5 . . ?
C01A C01L H01K 109.5 . . ?
C01A C01L H01L 109.5 . . ?
H01K C01L H01L 109.5 . . ?
C01A C01L H01M 109.5 . . ?
H01K C01L H01M 109.5 . . ?
H01L C01L H01M 109.5 . . ?
C01F C01M C01Y 112.1(7) . . ?
C01F C01M C01X 111.0(7) . . ?
C01Y C01M C01X 110.8(7) . . ?
C01F C01M H01N 107.6 . . ?
C01Y C01M H01N 107.6 . . ?
C01X C01M H01N 107.6 . . ?
C01A C01N H01O 109.5 . . ?
C01A C01N H01P 109.5 . . ?
H01O C01N H01P 109.5 . . ?
C01A C01N H01Q 109.5 . . ?
H01O C01N H01Q 109.5 . . ?
H01P C01N H01Q 109.5 . . ?
C01R C01O C01G 121.4(6) . . ?
C01R C01O H01R 119.3 . . ?
C01G C01O H01R 119.3 . . ?
F009 C01P F008 103.9(6) . . ?
F009 C01P C01S 106.5(7) . . ?
F008 C01P C01S 103.6(5) . . ?
F009 C01P P002 113.7(5) . . ?
F008 C01P P002 108.4(5) . . ?
C01S C01P P002 119.3(6) . . ?
C01O C01R C01F 120.7(6) . . ?
C01O C01R H01S 119.6 . . ?
C01F C01R H01S 119.6 . . ?
F00K C01S F00L 108.0(8) . . ?
F00K C01S F00Y 106.7(8) . . ?
F00L C01S F00Y 107.4(7) . . ?
F00K C01S C01P 112.5(6) . . ?
F00L C01S C01P 111.9(8) . . ?
F00Y C01S C01P 110.1(8) . . ?
C01H C01V H01T 109.5 . . ?
C01H C01V H01U 109.5 . . ?
H01T C01V H01U 109.5 . . ?
C01H C01V H01V 109.5 . . ?
H01T C01V H01V 109.5 . . ?
H01U C01V H01V 109.5 . . ?
C01M C01X H01W 109.5 . . ?
C01M C01X H01X 109.5 . . ?
H01W C01X H01X 109.5 . . ?
C01M C01X H01Y 109.5 . . ?
H01W C01X H01Y 109.5 . . ?
H01X C01X H01Y 109.5 . . ?
C01M C01Y H01Z 109.5 . . ?
C01M C01Y H010 109.5 . . ?
H01Z C01Y H010 109.5 . . ?
C01M C01Y H012 109.5 . . ?
H01Z C01Y H012 109.5 . . ?
H010 C01Y H012 109.5 . . ?
C01H C01Z H013 109.5 . . ?
C01H C01Z H015 109.5 . . ?
H013 C01Z H015 109.5 . . ?
C01H C01Z H016 109.5 . . ?
H013 C01Z H016 109.5 . . ?
H015 C01Z H016 109.5 . . ?
F24_30 P1_30 C4_30 102.8 . . ?
F24_30 P1_30 F25_30 93.5 . . ?
C4_30 P1_30 F25_30 163.3 . . ?
F24_30 P1_30 F23_30 169.5 . . ?
C4_30 P1_30 F23_30 87.1 . . ?
F25_30 P1_30 F23_30 76.4 . . ?
F24_30 P1_30 C2_30 102.8 . . ?
C4_30 P1_30 C2_30 98.8 . . ?
F25_30 P1_30 C2_30 80.6 . . ?
F23_30 P1_30 C2_30 78.9 . . ?
F24_30 P1_30 C6_30 98.4 . . ?
C4_30 P1_30 C6_30 95.7 . . ?
F25_30 P1_30 C6_30 78.3 . . ?
F23_30 P1_30 C6_30 76.8 . . ?
C2_30 P1_30 C6_30 150.8 . . ?
F8_30 C2_30 C3_30 111.6 . . ?
F8_30 C2_30 F9_30 101.4 . . ?
C3_30 C2_30 F9_30 97.5 . . ?
F8_30 C2_30 P1_30 113.1 . . ?
C3_30 C2_30 P1_30 123.5 . . ?
F9_30 C2_30 P1_30 105.5 . . ?
F11_30 C3_30 F12_30 100.7 . . ?
F11_30 C3_30 C2_30 122.0 . . ?
F12_30 C3_30 C2_30 128.0 . . ?
F11_30 C3_30 F10_30 98.3 . . ?
F12_30 C3_30 F10_30 94.4 . . ?
C2_30 C3_30 F10_30 106.2 . . ?
F14_30 C4_30 F13_30 103.6 . . ?
F14_30 C4_30 C5_30 104.4 . . ?
F13_30 C4_30 C5_30 104.4 . . ?
F14_30 C4_30 P1_30 102.2 . . ?
F13_30 C4_30 P1_30 104.5 . . ?
C5_30 C4_30 P1_30 134.4 . . ?
F16_30 C5_30 F15_30 108.1 . . ?
F16_30 C5_30 F17_30 108.1 . . ?
F15_30 C5_30 F17_30 107.1 . . ?
F16_30 C5_30 C4_30 110.9 . . ?
F15_30 C5_30 C4_30 111.3 . . ?
F17_30 C5_30 C4_30 111.3 . . ?
F18_30 C6_30 F19_30 105.2 . . ?
F18_30 C6_30 C7_30 107.2 . . ?
F19_30 C6_30 C7_30 103.8 . . ?
F18_30 C6_30 P1_30 113.3 . . ?
F19_30 C6_30 P1_30 116.3 . . ?
C7_30 C6_30 P1_30 110.3 . . ?
F21_30 C7_30 F20_30 107.7 . . ?
F21_30 C7_30 F22_30 108.9 . . ?
F20_30 C7_30 F22_30 108.5 . . ?
F21_30 C7_30 C6_30 112.3 . . ?
F20_30 C7_30 C6_30 108.2 . . ?
F22_30 C7_30 C6_30 111.1 . . ?
Cl3_50 C1_50 Cl4_50 123.6(7) . . ?
Cl3_50 C1_50 Cl2_50 108.3(7) . . ?
Cl4_50 C1_50 Cl2_50 87.6(6) . . ?
Cl3_50 C1_50 H1_50 111.5 . . ?
Cl4_50 C1_50 H1_50 111.5 . . ?
Cl2_50 C1_50 H1_50 111.5 . . ?
Cl2_70 C1_70 Cl1_70 114.2(12) . . ?
Cl2_70 C1_70 Cl3_70 112.7(11) . . ?
Cl1_70 C1_70 Cl3_70 111.2(13) . . ?
Cl2_70 C1_70 H1_70 106.0 . . ?
Cl1_70 C1_70 H1_70 106.0 . . ?
Cl3_70 C1_70 H1_70 106.0 . . ?
Cl2_71 C1_71 Cl1_71 120(2) . . ?
Cl2_71 C1_71 Cl3_71 112.9(17) . . ?
Cl1_71 C1_71 Cl3_71 108(2) . . ?
Cl2_71 C1_71 H1_71 104.7 . . ?
Cl1_71 C1_71 H1_71 104.7 . . ?
Cl3_71 C1_71 H1_71 104.7 . . ?

loop_
_geom_bond_atom_site_label_1
_geom_bond_atom_site_label_2
_geom_bond_distance
_geom_bond_site_symmetry_2
_geom_bond_publ_flag
Cu01 C00Q 1.937(6) . ?
Cu01 N00B 2.035(4) . ?
Cu01 N0 2.038(5) . ?
N1 C80 1.330(7) . ?
N1 C80 1.330(7) 4_575 ?
N1 H1 0.8800 . ?
P002 F006 1.606(4) . ?
P002 F005 1.637(4) . ?
P002 F004 1.641(4) . ?
P002 C013 1.925(8) . ?
P002 C01P 1.936(8) . ?
P002 C01P 1.936(8) 4_575 ?
N2 C11 1.342(7) . ?
N2 C11 1.342(7) 4_575 ?
N2 H2 0.8800 . ?
F007 C013 1.368(6) . ?
F008 C01P 1.379(7) . ?
F009 C01P 1.356(9) . ?
N00B C11 1.316(7) . ?
N00B N00B 1.387(9) 4_575 ?
F00C C01B 1.332(7) . ?
N00D C00Q 1.354(7) . ?
N00D C00V 1.381(7) . ?
N00D C00T 1.438(7) . ?
N00E C00Q 1.350(7) . ?
N00E C00Z 1.385(8) . ?
N00E C00S 1.441(7) . ?
F00K C01S 1.334(9) . ?
F00L C01S 1.339(13) . ?
N0 C80 1.299(7) . ?
N0 N0 1.391(9) 4_575 ?
F00P C01B 1.337(10) . ?
C00S C00X 1.390(8) . ?
C00S C010 1.408(7) . ?
C00T C01F 1.395(8) . ?
C00T C012 1.408(8) . ?
C00V C00Z 1.334(8) . ?
C00V H00V 0.9500 . ?
C00X C017 1.401(8) . ?
C00X C01A 1.518(7) . ?
F00Y C01S 1.341(12) . ?
C00Z H00Z 0.9500 . ?
C010 C011 1.392(8) . ?
C010 C014 1.524(8) . ?
C011 C01E 1.384(9) . ?
C011 H011 0.9500 . ?
C11 H11 0.9500 . ?
C012 C01G 1.386(9) . ?
C012 C01H 1.516(10) . ?
C80 H12 0.9500 . ?
C013 C01B 1.538(13) . ?
C014 C01K 1.522(9) . ?
C014 C01I 1.527(9) . ?
C014 H014 1.0000 . ?
C017 C01E 1.375(8) . ?
C017 H017 0.9500 . ?
C01A C01L 1.508(9) . ?
C01A C01N 1.527(8) . ?
C01A H01A 1.0000 . ?
C01E H01E 0.9500 . ?
C01F C01R 1.400(9) . ?
C01F C01M 1.515(9) . ?
C01G C01O 1.374(12) . ?
C01G H01G 0.9500 . ?
C01H C01V 1.526(10) . ?
C01H C01Z 1.540(9) . ?
C01H H01H 1.0000 . ?
C01I H01B 0.9800 . ?
C01I H01C 0.9800 . ?
C01I H01D 0.9800 . ?
C01K H01F 0.9800 . ?
C01K H01I 0.9800 . ?
C01K H01J 0.9800 . ?
C01L H01K 0.9800 . ?
C01L H01L 0.9800 . ?
C01L H01M 0.9800 . ?
C01M C01Y 1.519(12) . ?
C01M C01X 1.520(12) . ?
C01M H01N 1.0000 . ?
C01N H01O 0.9800 . ?
C01N H01P 0.9800 . ?
C01N H01Q 0.9800 . ?
C01O C01R 1.372(12) . ?
C01O H01R 0.9500 . ?
C01P C01S 1.526(11) . ?
C01R H01S 0.9500 . ?
C01V H01T 0.9800 . ?
C01V H01U 0.9800 . ?
C01V H01V 0.9800 . ?
C01X H01W 0.9800 . ?
C01X H01X 0.9800 . ?
C01X H01Y 0.9800 . ?
C01Y H01Z 0.9800 . ?
C01Y H010 0.9800 . ?
C01Y H012 0.9800 . ?
C01Z H013 0.9800 . ?
C01Z H015 0.9800 . ?
C01Z H016 0.9800 . ?
P1_30 F24_30 1.3044 . ?
P1_30 C4_30 1.7988 . ?
P1_30 F25_30 1.8119 . ?
P1_30 F23_30 1.9523 . ?
P1_30 C2_30 1.9546 . ?
P1_30 C6_30 2.0430 . ?
C2_30 F8_30 1.3527 . ?
C2_30 C3_30 1.3911 . ?
C2_30 F9_30 1.5616 . ?
C3_30 F11_30 1.2693 . ?
C3_30 F12_30 1.2723 . ?
C3_30 F10_30 1.5083 . ?
C4_30 F14_30 1.3614 . ?
C4_30 F13_30 1.3615 . ?
C4_30 C5_30 1.5331 . ?
C5_30 F16_30 1.3195 . ?
C5_30 F15_30 1.3474 . ?
C5_30 F17_30 1.3474 . ?
C6_30 F18_30 1.3526 . ?
C6_30 F19_30 1.3802 . ?
C6_30 C7_30 1.5439 . ?
C7_30 F21_30 1.3035 . ?
C7_30 F20_30 1.3441 . ?
C7_30 F22_30 1.3588 . ?
C1_50 Cl3_50 1.281(12) . ?
C1_50 Cl4_50 1.975(10) . ?
C1_50 Cl2_50 2.026(12) . ?
C1_50 H1_50 1.0000 . ?
C1_70 Cl2_70 1.74(2) . ?
C1_70 Cl1_70 1.74(2) . ?
C1_70 Cl3_70 1.75(2) . ?
C1_70 H1_70 1.0000 . ?
C1_71 Cl2_71 1.67(4) . ?
C1_71 Cl1_71 1.70(3) . ?
C1_71 Cl3_71 1.81(3) . ?
C1_71 H1_71 1.0000 . ?
